data_2206235
loop_
_publ_author_name
'McCormac, Paul B.'
'Pratt, Albert C.'
'Long, Conor'
'Howie, R. Alan'

_publ_section_title
;
 (<i>S</i>)-<i>N</i>-(1-Benzyl-2-hydroxyethyl)phthalamic acid
;
_journal_issue 7
_journal_name_full 'Acta Crystallographica Section E'
_journal_page_first o2047
_journal_page_last o2049
_journal_paper_doi 10.1107/S160053680501740X
_journal_volume 61
_journal_year 2005
_chemical_formula_iupac 'C17 H17 N O4'
_chemical_formula_moiety 'C17 H17 N O4'
_chemical_formula_sum 'C17 H17 N O4'
_chemical_formula_weight 299.32
_chemical_name_systematic
;
(S)-N-(1-Benzyl-2-hydroxy-ethyl)phthalamic acid
;
_chemical_temperature_decomposition 402.0(10)
_space_group_IT_number 19
_symmetry_cell_setting orthorhombic
_symmetry_space_group_name_Hall 'P 2ac 2ab'
_symmetry_space_group_name_H-M 'P 21 21 21'
_atom_sites_solution_hydrogens geom
_atom_sites_solution_primary direct
_atom_sites_solution_secondary difmap
_cell_angle_alpha 90.00
_cell_angle_beta 90.00
_cell_angle_gamma 90.00
_cell_formula_units_Z 4
_cell_length_a 9.569(7)
_cell_length_b 10.723(6)
_cell_length_c 15.416(6)
_cell_measurement_reflns_used 14
_cell_measurement_temperature 298(2)
_cell_measurement_theta_max 9.6
_cell_measurement_theta_min 7.9
_cell_volume 1581.8(16)
_computing_cell_refinement 'Nicolet P3 Software'
_computing_data_collection 'Nicolet P3 Software (Nicolet, 1980)'
_computing_data_reduction 'RDNIC (Howie, 1980)'
_computing_molecular_graphics 'ORTEP-3 for Windows (Farrugia, 1997)'
_computing_publication_material 'SHELXL97 and PLATON (Spek, 2003)'
_computing_structure_refinement 'SHELXL97 (Sheldrick, 1997)'
_computing_structure_solution 'SHELXS97 (Sheldrick, 1997)'
_diffrn_ambient_temperature 298(2)
_diffrn_measured_fraction_theta_full 1.000
_diffrn_measured_fraction_theta_max 1.000
_diffrn_measurement_device_type 'Nicolet P3 four-circle'
_diffrn_measurement_method \w/2\q
_diffrn_radiation_monochromator graphite
_diffrn_radiation_source 'normal-focus sealed tube'
_diffrn_radiation_type MoK\a
_diffrn_radiation_wavelength 0.71073
_diffrn_reflns_av_R_equivalents 0.0077
_diffrn_reflns_av_sigmaI/netI 5.3156
_diffrn_reflns_limit_h_max 11
_diffrn_reflns_limit_h_min 0
_diffrn_reflns_limit_k_max 12
_diffrn_reflns_limit_k_min 0
_diffrn_reflns_limit_l_max 18
_diffrn_reflns_limit_l_min 0
_diffrn_reflns_number 1626
_diffrn_reflns_theta_full 25.06
_diffrn_reflns_theta_max 25.06
_diffrn_reflns_theta_min 2.31
_diffrn_standards_decay_% 0
_diffrn_standards_interval_count 50
_diffrn_standards_number 2
_exptl_absorpt_coefficient_mu 0.090
_exptl_absorpt_correction_type none
_exptl_crystal_colour colourless
_exptl_crystal_density_diffrn 1.257
_exptl_crystal_density_method 'not measured'
_exptl_crystal_description plate
_exptl_crystal_F_000 632
_exptl_crystal_size_max 0.55
_exptl_crystal_size_mid 0.30
_exptl_crystal_size_min 0.10
_refine_diff_density_max 0.209
_refine_diff_density_min -0.217
_refine_ls_extinction_method none
_refine_ls_goodness_of_fit_ref 0.853
_refine_ls_hydrogen_treatment mixed
_refine_ls_matrix_type full
_refine_ls_number_parameters 196
_refine_ls_number_reflns 1625
_refine_ls_number_restraints 31
_refine_ls_restrained_S_all 0.852
_refine_ls_R_factor_all 0.2404
_refine_ls_R_factor_gt 0.0752
_refine_ls_shift/su_max 0.000
_refine_ls_shift/su_mean 0.000
_refine_ls_structure_factor_coef Fsqd
_refine_ls_weighting_details 'w = 1/[\s^2^(Fo^2^)+(0.0356P)^2^] where P = (Fo^2^+2Fc^2^)/3'
_refine_ls_weighting_scheme calc
_refine_ls_wR_factor_gt 0.1053
_refine_ls_wR_factor_ref 0.1296
_reflns_number_gt 618
_reflns_number_total 1625
_reflns_threshold_expression I>2\s(I)
_cod_data_source_file lh6442.cif
_cod_data_source_block I
_cod_depositor_comments
;
The following automatic conversions were performed:

'_chemical_melting_point' tag was changed to
'_chemical_temperature_decomposition' since the value had been given
as '401-403 (dec.)'. The value was changed to '402.0(10)' - the
average value was taken and precision was estimated.

Automatic conversion script
Id: cif_fix_values 1646 2011-03-28 12:23:43Z adriana 

The following automatic conversions were performed:

'_chemical_melting_point' tag was changed to
'_chemical_temperature_decomposition' since the value had been given
as '401-403 (dec.)'. The value was changed to '402.0(10)' - the
average value was taken and precision was estimated.

Automatic conversion script
Id: cif_fix_values 1715 2011-07-08 13:25:40Z adriana 
;
_cod_database_code 2206235
_cod_database_fobs_code 2206235

loop_
_symmetry_equiv_pos_as_xyz
'x, y, z'
'-x+1/2, -y, z+1/2'
'-x, y+1/2, -z+1/2'
'x+1/2, -y+1/2, -z'

loop_
_atom_site_label
_atom_site_fract_x
_atom_site_fract_y
_atom_site_fract_z
_atom_site_U_iso_or_equiv
_atom_site_adp_type
_atom_site_calc_flag
_atom_site_refinement_flags
_atom_site_occupancy
_atom_site_disorder_assembly
_atom_site_disorder_group
_atom_site_type_symbol
C1 0.6558(8) 0.4460(8) 0.4535(5) 0.032(2) Uani d . 1 . . C
C2 0.6717(8) 0.5481(7) 0.5098(5) 0.032(2) Uani d . 1 . . C
C3 0.7512(8) 0.5306(7) 0.5856(6) 0.040(2) Uani d . 1 . . C
H3 0.7632 0.5963 0.6243 0.048 Uiso calc R 1 . . H
C4 0.8122(10) 0.4146(8) 0.6029(5) 0.050(3) Uani d . 1 . . C
H4 0.8664 0.4043 0.6524 0.059 Uiso calc R 1 . . H
C5 0.7932(10) 0.3173(8) 0.5483(6) 0.057(3) Uani d . 1 . . C
H5 0.8315 0.2398 0.5613 0.068 Uiso calc R 1 . . H
C6 0.7165(9) 0.3331(7) 0.4729(6) 0.048(3) Uani d . 1 . . C
H6 0.7058 0.2664 0.4349 0.058 Uiso calc R 1 . . H
C7 0.5831(9) 0.4630(9) 0.3677(5) 0.040(2) Uani d . 1 . . C
O1 0.5804(6) 0.5591(5) 0.3276(3) 0.0494(18) Uani d . 1 . . O
O2 0.5259(7) 0.3581(5) 0.3411(4) 0.063(2) Uani d . 1 . . O
H2 0.4762 0.3720 0.2989 0.076 Uiso calc R 1 . . H
C8 0.5951(9) 0.6701(7) 0.4950(5) 0.031(2) Uani d . 1 . . C
O3 0.4697(6) 0.6716(5) 0.4985(4) 0.0549(18) Uani d . 1 . . O
N1 0.6798(7) 0.7637(6) 0.4781(4) 0.0333(18) Uani d D 1 . . N
H1 0.771(2) 0.757(6) 0.475(4) 0.040 Uiso d D 1 . . H
C9 0.6251(8) 0.8885(7) 0.4603(6) 0.040(2) Uani d . 1 . . C
H9 0.5229 0.8841 0.4630 0.048 Uiso calc R 1 . . H
C10 0.6657(11) 0.9206(7) 0.3672(6) 0.065(3) Uani d . 1 . . C
H10A 0.6385 1.0059 0.3547 0.078 Uiso calc R 1 . . H
H10B 0.7664 0.9148 0.3610 0.078 Uiso calc R 1 . . H
O4 0.6011(9) 0.8397(6) 0.3068(4) 0.087(2) Uani d . 1 . . O
H4O 0.6018 0.7683 0.3258 0.104 Uiso calc R 1 . . H
C11 0.6732(9) 0.9838(6) 0.5275(6) 0.049(3) Uani d . 1 A . C
H11A 0.7738 0.9937 0.5240 0.059 Uiso calc R 1 . . H
H11B 0.6304 1.0640 0.5153 0.059 Uiso calc R 1 . . H
C12 0.6336(8) 0.9425(7) 0.6170(5) 0.048(3) Uani d D 1 . . C
C13A 0.4920(15) 0.9465(16) 0.6464(9) 0.067(4) Uiso d PD 0.61(2) A 1 C
H13A 0.4271 0.9888 0.6125 0.080 Uiso calc PR 0.61(2) A 1 H
C14A 0.4450(16) 0.8907(19) 0.7229(9) 0.068(5) Uiso d PD 0.61(2) A 1 C
H14A 0.3515 0.8975 0.7388 0.082 Uiso calc PR 0.61(2) A 1 H
C15A 0.5364(18) 0.8258(17) 0.7749(10) 0.073(4) Uiso d PD 0.61(2) A 1 C
H15A 0.5072 0.7866 0.8256 0.087 Uiso calc PR 0.61(2) A 1 H
C16A 0.674(2) 0.8220(17) 0.7477(12) 0.073(3) Uiso d PD 0.61(2) A 1 C
H16A 0.7388 0.7795 0.7818 0.088 Uiso calc PR 0.61(2) A 1 H
C17A 0.7211(18) 0.8782(14) 0.6723(11) 0.057(3) Uiso d PD 0.61(2) A 1 C
H17A 0.8154 0.8724 0.6583 0.069 Uiso calc PR 0.61(2) A 1 H
C13B 0.5116(19) 0.997(2) 0.6448(14) 0.067(4) Uiso d PD 0.39(2) A 2 C
H13B 0.4613 1.0504 0.6093 0.080 Uiso calc PR 0.39(2) A 2 H
C14B 0.467(2) 0.968(3) 0.7274(14) 0.068(5) Uiso d PD 0.39(2) A 2 C
H14B 0.3850 1.0022 0.7501 0.082 Uiso calc PR 0.39(2) A 2 H
C15B 0.547(3) 0.888(3) 0.7742(15) 0.073(4) Uiso d PD 0.39(2) A 2 C
H15B 0.5164 0.8682 0.8297 0.087 Uiso calc PR 0.39(2) A 2 H
C16B 0.669(3) 0.834(3) 0.7472(18) 0.073(3) Uiso d PD 0.39(2) A 2 C
H16B 0.7194 0.7805 0.7829 0.088 Uiso calc PR 0.39(2) A 2 H
C17B 0.715(2) 0.8630(19) 0.6644(16) 0.057(3) Uiso d PD 0.39(2) A 2 C
H17B 0.7979 0.8300 0.6421 0.069 Uiso calc PR 0.39(2) A 2 H

loop_
_atom_site_aniso_label
_atom_site_aniso_U_11
_atom_site_aniso_U_22
_atom_site_aniso_U_33
_atom_site_aniso_U_12
_atom_site_aniso_U_13
_atom_site_aniso_U_23
C1 0.026(5) 0.028(5) 0.042(5) 0.008(5) -0.001(5) -0.010(5)
C2 0.032(5) 0.039(5) 0.024(5) 0.001(5) 0.016(5) 0.009(5)
C3 0.053(6) 0.020(5) 0.047(6) -0.011(5) 0.000(5) 0.004(5)
C4 0.057(7) 0.053(6) 0.039(6) -0.005(6) -0.018(5) 0.016(5)
C5 0.063(7) 0.050(6) 0.057(7) 0.002(6) -0.020(6) 0.018(6)
C6 0.056(6) 0.031(5) 0.057(7) -0.008(5) 0.008(6) -0.017(5)
C7 0.037(5) 0.042(6) 0.041(6) -0.005(6) -0.003(5) -0.003(6)
O1 0.068(4) 0.040(4) 0.040(4) -0.001(4) -0.014(4) 0.005(3)
O2 0.092(5) 0.056(4) 0.043(4) -0.035(4) -0.025(4) 0.012(3)
C8 0.041(5) 0.033(5) 0.019(5) -0.004(5) -0.007(5) -0.010(5)
O3 0.022(3) 0.060(4) 0.083(5) -0.004(4) 0.005(3) -0.009(4)
N1 0.029(4) 0.038(4) 0.033(5) 0.006(4) -0.001(4) -0.001(4)
C9 0.025(5) 0.042(5) 0.052(6) -0.001(5) 0.002(5) 0.001(5)
C10 0.083(8) 0.042(6) 0.071(8) 0.011(6) 0.000(7) 0.025(6)
O4 0.141(7) 0.059(4) 0.060(5) 0.003(6) -0.038(5) 0.014(4)
C11 0.050(6) 0.018(5) 0.081(8) -0.004(5) -0.023(6) -0.002(5)
C12 0.051(6) 0.038(6) 0.055(6) 0.001(5) 0.003(5) -0.019(5)

loop_
_atom_type_symbol
_atom_type_description
_atom_type_scat_dispersion_real
_atom_type_scat_dispersion_imag
_atom_type_scat_source
C C 0.0033 0.0016 'International Tables Vol C Tables 4.2.6.8 and 6.1.1.4'
H H 0.0000 0.0000 'International Tables Vol C Tables 4.2.6.8 and 6.1.1.4'
N N 0.0061 0.0033 'International Tables Vol C Tables 4.2.6.8 and 6.1.1.4'
O O 0.0106 0.0060 'International Tables Vol C Tables 4.2.6.8 and 6.1.1.4'

loop_
_geom_angle_atom_site_label_1
_geom_angle_atom_site_label_2
_geom_angle_atom_site_label_3
_geom_angle
C6 C1 C2 120.4(8)
C6 C1 C7 119.5(8)
C2 C1 C7 119.9(8)
C1 C2 C3 117.9(8)
C1 C2 C8 121.8(7)
C3 C2 C8 120.1(7)
C4 C3 C2 120.2(7)
C4 C3 H3 119.9
C2 C3 H3 119.9
C5 C4 C3 120.7(8)
C5 C4 H4 119.6
C3 C4 H4 119.6
C4 C5 C6 119.9(9)
C4 C5 H5 120.0
C6 C5 H5 120.0
C1 C6 C5 120.9(8)
C1 C6 H6 119.5
C5 C6 H6 119.5
O1 C7 O2 124.4(8)
O1 C7 C1 124.4(9)
O2 C7 C1 111.2(8)
C7 O2 H2 109.5
O3 C8 N1 127.9(9)
O3 C8 C2 119.1(8)
N1 C8 C2 113.0(7)
C8 N1 C9 121.0(7)
C8 N1 H1 124(5)
C9 N1 H1 115(5)
N1 C9 C11 112.2(7)
N1 C9 C10 106.9(7)
C11 C9 C10 114.3(7)
N1 C9 H9 107.7
C11 C9 H9 107.7
C10 C9 H9 107.7
O4 C10 C9 111.7(7)
O4 C10 H10A 109.3
C9 C10 H10A 109.3
O4 C10 H10B 109.3
C9 C10 H10B 109.3
H10A C10 H10B 107.9
C10 O4 H4O 109.5
C12 C11 C9 110.5(6)
C12 C11 H11A 109.5
C9 C11 H11A 109.5
C12 C11 H11B 109.5
C9 C11 H11B 109.5
H11A C11 H11B 108.1
C17B C12 C13B 125.7(16)
C17A C12 C13A 113.2(12)
C17B C12 C11 122.1(14)
C13B C12 C11 112.2(12)
C17A C12 C11 124.3(11)
C13A C12 C11 121.5(10)
C14A C13A C12 124.1(13)
C14A C13A H13A 118.0
C12 C13A H13A 118.0
C15A C14A C13A 120.3(13)
C15A C14A H14A 119.9
C13A C14A H14A 119.9
C14A C15A C16A 116.4(14)
C14A C15A H15A 121.8
C16A C15A H15A 121.8
C17A C16A C15A 123.3(16)
C17A C16A H16A 118.3
C15A C16A H16A 118.3
C12 C17A C16A 122.7(15)
C12 C17A H17A 118.6
C16A C17A H17A 118.6
C12 C13B C14B 117.5(18)
C12 C13B H13B 121.3
C14B C13B H13B 121.3
C15B C14B C13B 116.8(19)
C15B C14B H14B 121.6
C13B C14B H14B 121.6
C14B C15B C16B 126(2)
C14B C15B H15B 116.9
C16B C15B H15B 116.9
C15B C16B C17B 117(2)
C15B C16B H16B 121.4
C17B C16B H16B 121.4
C12 C17B C16B 117(2)
C12 C17B H17B 121.7
C16B C17B H17B 121.7

loop_
_geom_bond_atom_site_label_1
_geom_bond_atom_site_label_2
_geom_bond_distance
C1 C6 1.376(9)
C1 C2 1.406(10)
C1 C7 1.506(10)
C2 C3 1.406(9)
C2 C8 1.517(10)
C3 C4 1.400(10)
C3 H3 0.9300
C4 C5 1.353(10)
C4 H4 0.9300
C5 C6 1.385(10)
C5 H5 0.9300
C6 H6 0.9300
C7 O1 1.202(9)
C7 O2 1.316(8)
O2 H2 0.8200
C8 O3 1.201(8)
C8 N1 1.316(9)
N1 C9 1.463(9)
N1 H1 0.87(2)
C9 C11 1.526(9)
C9 C10 1.527(10)
C9 H9 0.9800
C10 O4 1.415(9)
C10 H10A 0.9700
C10 H10B 0.9700
O4 H4O 0.8200
C11 C12 1.497(10)
C11 H11A 0.9700
C11 H11B 0.9700
C12 C17B 1.369(17)
C12 C13B 1.373(16)
C12 C17A 1.380(14)
C12 C13A 1.430(14)
C13A C14A 1.397(14)
C13A H13A 0.9300
C14A C15A 1.375(14)
C14A H14A 0.9300
C15A C16A 1.386(15)
C15A H15A 0.9300
C16A C17A 1.383(14)
C16A H16A 0.9300
C17A H17A 0.9300
C13B C14B 1.378(17)
C13B H13B 0.9300
C14B C15B 1.361(16)
C14B H14B 0.9300
C15B C16B 1.369(18)
C15B H15B 0.9300
C16B C17B 1.385(18)
C16B H16B 0.9300
C17B H17B 0.9300

loop_
_geom_hbond_atom_site_label_D
_geom_hbond_atom_site_label_H
_geom_hbond_atom_site_label_A
_geom_hbond_site_symmetry_A
_geom_hbond_distance_DH
_geom_hbond_distance_HA
_geom_hbond_distance_DA
_geom_hbond_angle_DHA
_geom_hbond_publ_flag
O4 H4O O1 . 0.82 2.25 3.032(8) 159 y
O2 H2 O4 3_645 0.82 1.82 2.591(8) 156 y
N1 H1 O3 4_566 0.87(2) 2.09(4) 2.883(8) 149(6) y

loop_
_geom_torsion_atom_site_label_1
_geom_torsion_atom_site_label_2
_geom_torsion_atom_site_label_3
_geom_torsion_atom_site_label_4
_geom_torsion
C10 C11 C12 C13A -74.9(13)
C10 C11 C12 C17A 93.3(14)
C10 C11 C12 C13B -99.0(13)
C10 C11 C12 C17B 83.1(15)
